data_4321229
loop_
_publ_author_name
'Sian C. Davies'
'David L. Hughes'
'Zofia Janas'
'Lucjan B. Jerzykiewicz'
'Raymond L. Richards'
'J. Roger Sanders'
'James E. Silverston'
'Piotr Sobota'

_publ_section_title
;
 Vanadium Complexes of the N(CH2CH2S)33- and O(CH2CH2S)22- Ligands with
 Coligands Relevant to Nitrogen Fixation Processes
;
_journal_name_full 'Inorganic Chemistry'
_journal_page_first 3485
_journal_page_last 3498
_journal_paper_doi 10.1021/ic9909476
_journal_volume 39
_journal_year 2000
_chemical_formula_structural '[V {N(CH2CH2S)3} (NH)]'
_chemical_formula_sum 'C6 H13 N2 S3 V'
_chemical_formula_weight 260.30
_chemical_name_common 'Compound 10'
_chemical_name_systematic
; 
 ? 
;
_space_group_IT_number 2
_symmetry_cell_setting triclinic
_symmetry_space_group_name_Hall '-P 1'
_symmetry_space_group_name_H-M 'P -1'
_atom_sites_solution_hydrogens geom
_atom_sites_solution_primary direct
_atom_sites_solution_secondary difmap
_audit_creation_method SHELXL
_cell_angle_alpha 86.359(9)
_cell_angle_beta 74.676(9)
_cell_angle_gamma 65.116(9)
_cell_formula_units_Z 2
_cell_length_a 7.4103(7)
_cell_length_b 7.6618(9)
_cell_length_c 10.5983(13)
_cell_measurement_reflns_used 25
_cell_measurement_temperature 293(2)
_cell_measurement_theta_max 11
_cell_measurement_theta_min 8
_cell_volume 525.68(11)
_computing_cell_refinement 'CAD4-Express (Enraf-Nonius, 1992)'
_computing_data_collection 'CAD4-Express (Enraf-Nonius, 1992)'
_computing_data_reduction 'CAD4 (Hursthouse, 1976)'
_computing_molecular_graphics 'ORTEP (Johnson, 1971)'
_computing_publication_material 'SHELXL-93 (Sheldrick, 1993)'
_computing_structure_refinement 'SHELXL-93 (Sheldrick, 1993)'
_computing_structure_solution 'SHELXS-86 (Sheldrick, 1990)'
_diffrn_ambient_temperature 293(2)
_diffrn_measurement_device_type 'Enraf-Nonius CAD4 diffractometer'
_diffrn_measurement_method 'scintillation counter; \w/\q scans'
_diffrn_radiation_monochromator graphite
_diffrn_radiation_source 'fine-focus sealed tube'
_diffrn_radiation_type MoK\a
_diffrn_radiation_wavelength 0.71069
_diffrn_reflns_av_R_equivalents 0.0185
_diffrn_reflns_av_sigmaI/netI 0.0424
_diffrn_reflns_limit_h_max 8
_diffrn_reflns_limit_h_min -8
_diffrn_reflns_limit_k_max 9
_diffrn_reflns_limit_k_min -9
_diffrn_reflns_limit_l_max 12
_diffrn_reflns_limit_l_min 0
_diffrn_reflns_number 1952
_diffrn_reflns_theta_max 25
_diffrn_reflns_theta_min 1.5
_diffrn_standards_decay_% 4.67
_diffrn_standards_interval_time '10000 s'
_diffrn_standards_number 3
_exptl_absorpt_coefficient_mu 1.488
_exptl_absorpt_correction_T_max 0.998
_exptl_absorpt_correction_T_min 0.983
_exptl_absorpt_correction_type psi-scans
_exptl_crystal_colour 'Brownish red'
_exptl_crystal_density_diffrn 1.645
_exptl_crystal_description 'triangular plates'
_exptl_crystal_F_000 268
_exptl_crystal_size_max 0.52
_exptl_crystal_size_mid 0.24
_exptl_crystal_size_min 0.01
_refine_diff_density_max 0.345
_refine_diff_density_min -0.271
_refine_diff_density_rms 0.058
_refine_ls_extinction_method none
_refine_ls_goodness_of_fit_all 1.046
_refine_ls_goodness_of_fit_obs 1.065
_refine_ls_hydrogen_treatment mixed
_refine_ls_matrix_type full
_refine_ls_number_parameters 189
_refine_ls_number_reflns 1841
_refine_ls_number_restraints 0
_refine_ls_restrained_S_all 1.046
_refine_ls_restrained_S_obs 1.065
_refine_ls_R_factor_all 0.0435
_refine_ls_R_factor_obs 0.0308
_refine_ls_shift/esd_max -0.079
_refine_ls_shift/esd_mean 0.004
_refine_ls_structure_factor_coef Fsqd
_refine_ls_weighting_details 'w=1/[\s^2^(Fo^2^)+(0.0375P)^2^+0.1145P] where P=(Fo^2^+2Fc^2^)/3'
_refine_ls_weighting_scheme calc
_refine_ls_wR_factor_all 0.0825
_refine_ls_wR_factor_obs 0.0734
_reflns_number_observed 1451
_reflns_number_total 1841
_reflns_observed_criterion >2sigma(I)
_cod_data_source_file ic9909476_09.cif
_cod_data_source_block roger20
_cod_depositor_comments
;
The following automatic conversions were performed:

'_refine_ls_weighting_scheme' value 'calc
w=1/[\s^2^(Fo^2^)+(0.0375P)^2^+0.1145P] where P=(Fo^2^+2Fc^2^)/3' was
changed to 'calc'. New tag '_refine_ls_weighting_details' was
created. The value of the new tag was set to
'w=1/[\s^2^(Fo^2^)+(0.0375P)^2^+0.1145P] where P=(Fo^2^+2Fc^2^)/3'.

Automatic conversion script
Id: cif_fix_values 3143 2015-03-26 13:38:13Z robertas 
;
_cod_original_cell_volume 525.68(10)
_cod_database_code 4321229

loop_
_symmetry_equiv_pos_as_xyz
'x, y, z'
'-x, -y, -z'

loop_
_atom_site_aniso_label
_atom_site_aniso_U_11
_atom_site_aniso_U_22
_atom_site_aniso_U_33
_atom_site_aniso_U_23
_atom_site_aniso_U_13
_atom_site_aniso_U_12
V 0.0472(3) 0.0438(3) 0.0359(3) 0.0024(2) -0.0095(2) -0.0278(2)
S1 0.0642(5) 0.0647(5) 0.0332(4) 0.0028(3) -0.0060(4) -0.0387(4)
S2 0.0475(5) 0.0769(6) 0.0578(5) 0.0057(4) -0.0234(4) -0.0238(4)
S3 0.0715(6) 0.0428(4) 0.0521(5) -0.0062(4) -0.0157(4) -0.0163(4)
N4 0.0441(14) 0.0421(13) 0.0331(12) 0.0027(10) -0.0092(10) -0.0236(11)
N5 0.080(2) 0.072(2) 0.060(2) 0.0053(15) -0.013(2) -0.058(2)
C11 0.068(2) 0.059(2) 0.040(2) -0.006(2) -0.015(2) -0.037(2)
C12 0.053(3) 0.061(3) 0.042(2) -0.005(2) -0.011(2) -0.036(3)
C12B 0.093(17) 0.042(11) 0.043(10) -0.002(7) -0.006(9) -0.049(12)
C21 0.078(3) 0.050(2) 0.065(2) 0.018(2) -0.032(2) -0.018(2)
C22 0.076(3) 0.039(2) 0.050(3) 0.007(2) -0.013(3) -0.028(2)
C22B 0.074(15) 0.065(14) 0.053(14) 0.038(11) -0.031(12) -0.053(12)
C31 0.044(2) 0.077(3) 0.048(2) -0.016(2) -0.006(2) -0.013(2)
C32 0.045(2) 0.070(3) 0.036(2) -0.003(2) -0.002(2) -0.035(2)
C32B 0.074(16) 0.098(18) 0.082(20) 0.014(14) -0.021(13) -0.064(14)

loop_
_atom_site_label
_atom_site_type_symbol
_atom_site_fract_x
_atom_site_fract_y
_atom_site_fract_z
_atom_site_U_iso_or_equiv
_atom_site_thermal_displace_type
_atom_site_occupancy
_atom_site_calc_flag
_atom_site_refinement_flags
_atom_site_disorder_group
V V 0.24621(8) 0.11689(7) 0.29565(5) 0.0395(2) Uani 1 d . .
S1 S 0.21508(13) 0.20033(12) 0.50326(7) 0.0514(2) Uani 1 d . .
S2 S 0.03557(13) 0.33154(14) 0.18538(9) 0.0597(3) Uani 1 d . .
S3 S 0.54370(15) -0.12080(12) 0.18512(8) 0.0578(3) Uani 1 d . .
N4 N 0.4232(4) 0.2978(3) 0.2455(2) 0.0381(5) Uani 1 d . .
N5 N 0.1143(5) -0.0133(5) 0.3366(3) 0.0626(8) Uani 1 d . .
H5 H 0.0510(68) -0.0777(61) 0.3550(44) 0.091(15) Uiso 1 d . .
C11 C 0.3547(6) 0.3501(5) 0.4852(3) 0.0518(8) Uani 1 d . .
H11C H 0.2943(6) 0.4440(5) 0.5587(3) 0.062 Uiso 0.180(8) calc PR 2
H11D H 0.4973(6) 0.2708(5) 0.4844(3) 0.062 Uiso 0.180(8) calc PR 2
H11A H 0.2572(56) 0.4843(55) 0.5002(35) 0.045(10) Uiso 0.820(8) d P 1
H11B H 0.4208(61) 0.3256(56) 0.5528(42) 0.059(12) Uiso 0.820(8) d P 1
C12 C 0.5156(7) 0.3010(7) 0.3536(4) 0.0478(13) Uani 0.820(8) d P 1
H12A H 0.5728(60) 0.3931(56) 0.3393(37) 0.053(11) Uiso 0.820(8) d P 1
H12B H 0.6322(65) 0.1803(60) 0.3534(38) 0.046(11) Uiso 0.820(8) d P 1
C12B C 0.3450(37) 0.4505(27) 0.3610(16) 0.054(7) Uani 0.180(8) d P 2
H12C H 0.4304(37) 0.5209(27) 0.3465(16) 0.065 Uiso 0.180(8) calc PR 2
H12D H 0.2043(37) 0.5417(27) 0.3659(16) 0.065 Uiso 0.180(8) calc PR 2
C21 C 0.1573(7) 0.4947(5) 0.1327(4) 0.0657(10) Uani 1 d . .
H21C H 0.1496(7) 0.5282(5) 0.0439(4) 0.079 Uiso 0.180(8) calc PR 2
H21D H 0.0802(7) 0.6122(5) 0.1883(4) 0.079 Uiso 0.180(8) calc PR 2
H21A H 0.2458(77) 0.4448(70) 0.0416(53) 0.087(16) Uiso 0.820(8) d P 1
H21B H 0.0443(71) 0.6222(67) 0.1252(44) 0.077(14) Uiso 0.820(8) d P 1
C22 C 0.2881(8) 0.4931(6) 0.2205(6) 0.0548(13) Uani 0.820(8) d P 1
H22A H 0.3623(62) 0.5658(58) 0.1848(40) 0.054(11) Uiso 0.820(8) d P 1
H22B H 0.1965(58) 0.5544(52) 0.3008(42) 0.045(11) Uiso 0.820(8) d P 1
C22B C 0.3580(36) 0.4225(35) 0.1361(26) 0.055(6) Uani 0.180(8) d P 2
H22C H 0.3930(36) 0.5307(35) 0.1378(26) 0.065 Uiso 0.180(8) calc PR 2
H22D H 0.4414(36) 0.3484(35) 0.0542(26) 0.065 Uiso 0.180(8) calc PR 2
C31 C 0.7133(5) 0.0011(6) 0.1319(4) 0.0611(10) Uani 1 d . .
H31C H 0.8519(5) -0.0853(6) 0.1358(4) 0.073 Uiso 0.180(8) calc PR 2
H31D H 0.7181(5) 0.0350(6) 0.0417(4) 0.073 Uiso 0.180(8) calc PR 2
H31A H 0.8049(64) -0.0382(60) 0.1943(43) 0.067(13) Uiso 0.820(8) d P 1
H31B H 0.8046(68) -0.0584(60) 0.0475(46) 0.070(13) Uiso 0.820(8) d P 1
C32 C 0.5961(6) 0.2079(6) 0.1234(4) 0.0478(12) Uani 0.820(8) d P 1
H32A H 0.5333(57) 0.2276(50) 0.0621(38) 0.039(10) Uiso 0.820(8) d P 1
H32B H 0.6900(57) 0.2612(49) 0.1092(34) 0.040(10) Uiso 0.820(8) d P 1
C32B C 0.6356(35) 0.1891(35) 0.2210(27) 0.076(8) Uani 0.180(8) d P 2
H32C H 0.6708(35) 0.1532(35) 0.3037(27) 0.091 Uiso 0.180(8) calc PR 2
H32D H 0.7060(35) 0.2675(35) 0.1784(27) 0.091 Uiso 0.180(8) calc PR 2

loop_
_atom_type_symbol
_atom_type_description
_atom_type_scat_dispersion_real
_atom_type_scat_dispersion_imag
_atom_type_scat_source
C C 0.0033 0.0016 'International Tables Vol C Tables 4.2.6.8 and 6.1.1.4'
H H 0.0000 0.0000 'International Tables Vol C Tables 4.2.6.8 and 6.1.1.4'
N N 0.0061 0.0033 'International Tables Vol C Tables 4.2.6.8 and 6.1.1.4'
S S 0.1246 0.1234 'International Tables Vol C Tables 4.2.6.8 and 6.1.1.4'
V V 0.3005 0.5294 'International Tables Vol C Tables 4.2.6.8 and 6.1.1.4'

loop_
_geom_angle_atom_site_label_1
_geom_angle_atom_site_label_2
_geom_angle_atom_site_label_3
_geom_angle
_geom_angle_site_symmetry_1
_geom_angle_site_symmetry_3
_geom_angle_publ_flag
S1 V S2 118.12(4) . . ?
S1 V S3 118.55(4) . . ?
S1 V N4 83.18(6) . . ?
S1 V N5 95.29(11) . . ?
S2 V S3 119.93(4) . . ?
S2 V N4 84.21(7) . . ?
S2 V N5 96.24(12) . . ?
S3 V N4 84.15(7) . . ?
S3 V N5 96.90(12) . . ?
N4 V N5 178.43(12) . . ?
C11 S1 V 104.25(11) . . ?
C21 S2 V 102.80(13) . . ?
C31 S3 V 102.84(12) . . ?
C12 N4 V 110.0(2) . . ?
C22 N4 C12 110.8(3) . . ?
C12 N4 C32 108.3(3) . . ?
C32B N4 C22B 114.1(14) . . ?
C22 N4 C32 109.4(3) . . ?
C32B N4 C12B 110.4(14) . . ?
C22B N4 C12B 101.9(13) . . ?
C32B N4 V 112.7(9) . . ?
C22 N4 V 110.0(2) . . ?
C22B N4 V 108.8(7) . . ?
C32 N4 V 108.3(2) . . ?
C12B N4 V 108.2(7) . . ?
C12B C11 S1 109.5(7) . . ?
C12 C11 S1 109.9(2) . . ?
N4 C12 C11 110.9(3) . . ?
C11 C12B N4 108.9(11) . . ?
C22B C21 S2 114.3(8) . . ?
C22 C21 S2 111.5(3) . . ?
N4 C22 C21 112.5(4) . . ?
C21 C22B N4 119.1(14) . . ?
C32 C31 S3 111.4(3) . . ?
C32B C31 S3 111.0(8) . . ?
C31 C32 N4 112.4(3) . . ?
N4 C32B C31 112.3(15) . . ?

loop_
_geom_bond_atom_site_label_1
_geom_bond_atom_site_label_2
_geom_bond_distance
_geom_bond_site_symmetry_2
_geom_bond_publ_flag
V S1 2.2560(9) . ?
V S2 2.2509(10) . ?
V S3 2.2530(11) . ?
V N4 2.234(2) . ?
V N5 1.638(3) . ?
S1 C11 1.814(3) . ?
S2 C21 1.811(4) . ?
S3 C31 1.822(4) . ?
N4 C12 1.489(4) . ?
N4 C22 1.463(5) . ?
N4 C32 1.511(4) . ?
N4 C12B 1.56(2) . ?
N4 C22B 1.50(2) . ?
N4 C32B 1.40(2) . ?
C11 C12 1.523(5) . ?
C21 C22 1.507(6) . ?
C31 C32 1.462(6) . ?
C11 C12B 1.49(2) . ?
C21 C22B 1.36(2) . ?
C31 C32B 1.58(3) . ?
